data_7207885
loop_
_publ_author_name
'Chainok, Kittipong'
'Neville, Suzanne M.'
'Forsyth, Craig M.'
'Gee, William J.'
'Murray, Keith S.'
'Batten, Stuart R.'

_publ_section_title
;
 Supramolecular architecture of silver(I) coordination polymers containing
 polydentate N-donor ligands
;
_journal_issue 10
_journal_name_full CrystEngComm
_journal_page_first 3717
_journal_paper_doi 10.1039/c2ce25225b
_journal_volume 14
_journal_year 2012
_chemical_formula_moiety 'C12 H10 N6, 2(N O3)'
_chemical_formula_sum 'C12 H10 N8 O6'
_chemical_formula_weight 362.28
_chemical_name_systematic
;
?
;
_space_group_IT_number 15
_symmetry_cell_setting monoclinic
_symmetry_space_group_name_Hall '-C 2yc'
_symmetry_space_group_name_H-M 'C 1 2/c 1'
_atom_sites_solution_hydrogens geom
_atom_sites_solution_primary direct
_atom_sites_solution_secondary difmap
_audit_creation_method SHELXL-97
_cell_angle_alpha 90.00
_cell_angle_beta 121.711(1)
_cell_angle_gamma 90.00
_cell_formula_units_Z 4
_cell_length_a 18.1292(6)
_cell_length_b 7.8219(2)
_cell_length_c 11.7806(4)
_cell_measurement_reflns_used 2589
_cell_measurement_temperature 123(2)
_cell_measurement_theta_max 27.86
_cell_measurement_theta_min 2.64
_cell_volume 1421.15(8)
_computing_cell_refinement 'Bruker Apex2 v2.0'
_computing_data_collection 'Bruker Apex2 v2.0'
_computing_data_reduction 'Bruker Apex2 v2.0'
_computing_molecular_graphics X-Seed
_computing_publication_material CIFTAB
_computing_structure_refinement 'SHELXL-97 (Sheldrick, 1997)'
_computing_structure_solution 'SHELXS-97 (Sheldrick, 1990)'
_diffrn_ambient_temperature 123(2)
_diffrn_measured_fraction_theta_full 0.985
_diffrn_measured_fraction_theta_max 0.946
_diffrn_measurement_device_type 'Bruker X8 Apex CCD'
_diffrn_measurement_method 'phi and omega scans'
_diffrn_radiation_monochromator graphite
_diffrn_radiation_source 'fine-focus sealed tube'
_diffrn_radiation_type MoK\a
_diffrn_radiation_wavelength 0.71073
_diffrn_reflns_av_R_equivalents 0.0213
_diffrn_reflns_av_sigmaI/netI 0.0225
_diffrn_reflns_limit_h_max 22
_diffrn_reflns_limit_h_min -21
_diffrn_reflns_limit_k_max 10
_diffrn_reflns_limit_k_min -9
_diffrn_reflns_limit_l_max 14
_diffrn_reflns_limit_l_min -15
_diffrn_reflns_number 4753
_diffrn_reflns_theta_full 25.00
_diffrn_reflns_theta_max 27.50
_diffrn_reflns_theta_min 2.64
_diffrn_standards_number 0
_exptl_absorpt_coefficient_mu 0.140
_exptl_absorpt_correction_T_max 1.0
_exptl_absorpt_correction_T_min 0.766
_exptl_absorpt_correction_type multi-scan
_exptl_absorpt_process_details 'SADABS 2004/1 (Bruker AXS, 2005)'
_exptl_crystal_colour orange
_exptl_crystal_density_diffrn 1.693
_exptl_crystal_density_method 'not measured'
_exptl_crystal_description prism
_exptl_crystal_F_000 744
_exptl_crystal_size_max 0.25
_exptl_crystal_size_mid 0.25
_exptl_crystal_size_min 0.25
_refine_diff_density_max 0.223
_refine_diff_density_min -0.269
_refine_diff_density_rms 0.045
_refine_ls_extinction_method none
_refine_ls_goodness_of_fit_ref 1.094
_refine_ls_hydrogen_treatment mixed
_refine_ls_matrix_type full
_refine_ls_number_parameters 122
_refine_ls_number_reflns 1551
_refine_ls_number_restraints 0
_refine_ls_restrained_S_all 1.094
_refine_ls_R_factor_all 0.0387
_refine_ls_R_factor_gt 0.0356
_refine_ls_shift/su_max 0.000
_refine_ls_shift/su_mean 0.000
_refine_ls_structure_factor_coef Fsqd
_refine_ls_weighting_details 'calc w=1/[\s^2^(Fo^2^)+(0.0394P)^2^+1.2402P] where P=(Fo^2^+2Fc^2^)/3'
_refine_ls_weighting_scheme calc
_refine_ls_wR_factor_gt 0.0882
_refine_ls_wR_factor_ref 0.0912
_reflns_number_gt 1443
_reflns_number_total 1551
_reflns_threshold_expression >2sigma(I)
_cod_data_source_file c2ce25225b.txt
_cod_data_source_block Compound6
_cod_original_sg_symbol_H-M 'C 2/c'
_cod_database_code 7207885

loop_
_symmetry_equiv_pos_as_xyz
'x, y, z'
'-x, y, -z+1/2'
'x+1/2, y+1/2, z'
'-x+1/2, y+1/2, -z+1/2'
'-x, -y, -z'
'x, -y, z-1/2'
'-x+1/2, -y+1/2, -z'
'x+1/2, -y+1/2, z-1/2'

loop_
_atom_site_label
_atom_site_type_symbol
_atom_site_fract_x
_atom_site_fract_y
_atom_site_fract_z
_atom_site_U_iso_or_equiv
_atom_site_adp_type
_atom_site_occupancy
_atom_site_symmetry_multiplicity
_atom_site_calc_flag
_atom_site_refinement_flags
O1 O 0.62822(6) 0.00459(13) -0.06103(10) 0.0235(3) Uani 1 1 d .
O2 O 0.49154(6) -0.01477(13) -0.12882(10) 0.0217(3) Uani 1 1 d .
O3 O 0.55654(6) 0.23258(12) -0.07124(11) 0.0240(3) Uani 1 1 d .
N1 N 0.40092(7) 0.30151(14) -0.09808(12) 0.0170(3) Uani 1 1 d .
N2 N 0.41476(7) 0.38949(14) 0.21182(12) 0.0187(3) Uani 1 1 d .
N3 N 0.47493(7) 0.38964(14) 0.34065(12) 0.0186(3) Uani 1 1 d .
N4 N 0.55848(7) 0.07166(15) -0.08732(11) 0.0165(3) Uani 1 1 d .
C1 C 0.34486(9) 0.27556(17) -0.22875(14) 0.0197(3) Uani 1 1 d .
H1 H 0.3652 0.2352 -0.2835 0.024 Uiso 1 1 calc R
C2 C 0.25744(9) 0.30749(17) -0.28397(15) 0.0211(3) Uani 1 1 d .
H2 H 0.2174 0.2888 -0.3764 0.025 Uiso 1 1 calc R
C3 C 0.22935(9) 0.36699(17) -0.20247(15) 0.0207(3) Uani 1 1 d .
H3 H 0.1696 0.3903 -0.2389 0.025 Uiso 1 1 calc R
C4 C 0.28858(8) 0.39278(17) -0.06716(15) 0.0193(3) Uani 1 1 d .
H4 H 0.2697 0.4340 -0.0107 0.023 Uiso 1 1 calc R
C5 C 0.37530(8) 0.35770(16) -0.01584(14) 0.0164(3) Uani 1 1 d .
C6 C 0.44228(8) 0.37710(16) 0.12648(14) 0.0167(3) Uani 1 1 d .
H1A H 0.4586(12) 0.277(2) -0.0675(18) 0.035(5) Uiso 1 1 d .

loop_
_atom_site_aniso_label
_atom_site_aniso_U_11
_atom_site_aniso_U_22
_atom_site_aniso_U_33
_atom_site_aniso_U_23
_atom_site_aniso_U_13
_atom_site_aniso_U_12
O1 0.0146(5) 0.0283(5) 0.0261(6) -0.0006(4) 0.0096(4) 0.0063(4)
O2 0.0164(5) 0.0252(5) 0.0239(6) -0.0030(4) 0.0108(4) -0.0051(4)
O3 0.0200(5) 0.0174(5) 0.0366(6) -0.0005(4) 0.0161(5) 0.0012(4)
N1 0.0129(5) 0.0164(5) 0.0219(6) 0.0014(4) 0.0092(5) 0.0007(4)
N2 0.0161(5) 0.0179(5) 0.0208(6) 0.0012(4) 0.0087(5) 0.0014(4)
N3 0.0150(5) 0.0178(6) 0.0219(6) 0.0004(4) 0.0090(5) 0.0003(4)
N4 0.0147(5) 0.0206(6) 0.0150(6) 0.0015(4) 0.0084(5) 0.0020(4)
C1 0.0199(7) 0.0180(6) 0.0216(7) 0.0011(5) 0.0111(6) 0.0008(5)
C2 0.0174(7) 0.0176(6) 0.0223(7) 0.0018(5) 0.0062(6) 0.0008(5)
C3 0.0128(6) 0.0170(6) 0.0287(8) 0.0045(5) 0.0084(6) 0.0018(5)
C4 0.0165(6) 0.0170(6) 0.0262(8) 0.0022(5) 0.0125(6) 0.0013(5)
C5 0.0156(6) 0.0127(6) 0.0217(7) 0.0017(5) 0.0104(6) 0.0007(5)
C6 0.0152(6) 0.0119(6) 0.0242(7) 0.0018(5) 0.0111(6) 0.0015(5)

loop_
_atom_type_symbol
_atom_type_description
_atom_type_scat_dispersion_real
_atom_type_scat_dispersion_imag
_atom_type_scat_source
C C 0.0033 0.0016 'International Tables Vol C Tables 4.2.6.8 and 6.1.1.4'
N N 0.0061 0.0033 'International Tables Vol C Tables 4.2.6.8 and 6.1.1.4'
O O 0.0106 0.0060 'International Tables Vol C Tables 4.2.6.8 and 6.1.1.4'
H H 0.0000 0.0000 'International Tables Vol C Tables 4.2.6.8 and 6.1.1.4'

loop_
_geom_angle_atom_site_label_1
_geom_angle_atom_site_label_2
_geom_angle_atom_site_label_3
_geom_angle
_geom_angle_site_symmetry_1
_geom_angle_site_symmetry_3
C1 N1 C5 122.29(12) . .
C1 N1 H1A 115.7(12) . .
C5 N1 H1A 122.0(12) . .
N3 N2 C6 116.91(11) . .
N2 N3 C6 116.96(12) . 2_655
O2 N4 O1 121.41(12) . .
O2 N4 O3 119.83(11) . .
O1 N4 O3 118.76(11) . .
N1 C1 C2 120.14(13) . .
N1 C1 H1 119.9 . .
C2 C1 H1 119.9 . .
C3 C2 C1 118.90(13) . .
C3 C2 H2 120.5 . .
C1 C2 H2 120.5 . .
C2 C3 C4 120.02(12) . .
C2 C3 H3 120.0 . .
C4 C3 H3 120.0 . .
C5 C4 C3 119.17(13) . .
C5 C4 H4 120.4 . .
C3 C4 H4 120.4 . .
N1 C5 C4 119.47(13) . .
N1 C5 C6 117.52(12) . .
C4 C5 C6 123.01(13) . .
N2 C6 N3 125.38(13) . 2_655
N2 C6 C5 116.88(12) . .
N3 C6 C5 117.64(12) 2_655 .

loop_
_geom_bond_atom_site_label_1
_geom_bond_atom_site_label_2
_geom_bond_distance
_geom_bond_site_symmetry_2
O1 N4 1.2482(14) .
O2 N4 1.2430(14) .
O3 N4 1.2761(15) .
N1 C1 1.3413(18) .
N1 C5 1.3493(18) .
N1 H1A 0.929(19) .
N2 N3 1.3240(16) .
N2 C6 1.3403(18) .
N3 C6 1.3421(17) 2_655
C1 C2 1.3832(19) .
C1 H1 0.9500 .
C2 C3 1.383(2) .
C2 H2 0.9500 .
C3 C4 1.391(2) .
C3 H3 0.9500 .
C4 C5 1.3832(18) .
C4 H4 0.9500 .
C5 C6 1.472(2) .
C6 N3 1.3421(17) 2_655

loop_
_geom_hbond_atom_site_label_D
_geom_hbond_atom_site_label_H
_geom_hbond_atom_site_label_A
_geom_hbond_distance_DH
_geom_hbond_distance_HA
_geom_hbond_distance_DA
_geom_hbond_angle_DHA
N1 H1A O3 0.929(19) 1.83(2) 2.7226(15) 159.5(17)
